data_7024320
loop_
_publ_author_name
'Chen, San-Ping'
'Ren, Yi-Xia'
'Wang, Wei-Tao'
'Gao, Sheng-Li'

_publ_section_title
;
 Nanoporous lanthanide-carboxylate frameworks based on 5-nitroisophthalic
 acid.
;
_journal_issue 6
_journal_name_full 'Dalton transactions (Cambridge, England : 2003)'
_journal_page_first 1552
_journal_page_last 1557
_journal_paper_doi 10.1039/b914879e
_journal_volume 39
_journal_year 2010
_chemical_formula_sum 'C42 H51 Dy2 N9 O24'
_chemical_formula_weight 1390.92
_chemical_name_systematic
;
?
;
_space_group_IT_number 15
_symmetry_cell_setting monoclinic
_symmetry_space_group_name_Hall '-C 2yc'
_symmetry_space_group_name_H-M 'C 1 2/c 1'
_atom_sites_solution_hydrogens geom
_atom_sites_solution_primary direct
_atom_sites_solution_secondary difmap
_audit_creation_method SHELXL-97
_cell_angle_alpha 90.00
_cell_angle_beta 120.009(2)
_cell_angle_gamma 90.00
_cell_formula_units_Z 4
_cell_length_a 21.746(3)
_cell_length_b 16.682(2)
_cell_length_c 16.2156(19)
_cell_measurement_temperature 273(2)
_cell_volume 5093.9(11)
_computing_cell_refinement 'Bruker Smart'
_computing_data_collection 'Bruker Smart'
_computing_data_reduction 'Bruker SAINT'
_computing_molecular_graphics 'Bruker SHELXTL'
_computing_publication_material 'Bruker SHELXTL'
_computing_structure_refinement 'SHELXL-97 (Sheldrick, 1997)'
_computing_structure_solution 'SHELXS-97 (Sheldrick, 1990)'
_diffrn_ambient_temperature 273(2)
_diffrn_measured_fraction_theta_full 0.965
_diffrn_measured_fraction_theta_max 0.965
_diffrn_radiation_monochromator graphite
_diffrn_radiation_source 'fine-focus sealed tube'
_diffrn_radiation_type MoK\a
_diffrn_radiation_wavelength 0.71073
_diffrn_reflns_av_R_equivalents 0.0354
_diffrn_reflns_av_sigmaI/netI 0.0545
_diffrn_reflns_limit_h_max 28
_diffrn_reflns_limit_h_min -16
_diffrn_reflns_limit_k_max 21
_diffrn_reflns_limit_k_min -18
_diffrn_reflns_limit_l_max 21
_diffrn_reflns_limit_l_min -21
_diffrn_reflns_number 15595
_diffrn_reflns_theta_full 28.30
_diffrn_reflns_theta_max 28.30
_diffrn_reflns_theta_min 1.63
_exptl_absorpt_coefficient_mu 3.005
_exptl_absorpt_correction_T_max 0.7532
_exptl_absorpt_correction_T_min 0.5204
_exptl_absorpt_correction_type multi-scan
_exptl_crystal_density_diffrn 1.814
_exptl_crystal_density_method 'not measured'
_exptl_crystal_F_000 2760
_exptl_crystal_size_max 0.25
_exptl_crystal_size_mid 0.13
_exptl_crystal_size_min 0.10
_refine_diff_density_max 1.365
_refine_diff_density_min -1.189
_refine_diff_density_rms 0.157
_refine_ls_extinction_method none
_refine_ls_goodness_of_fit_ref 1.018
_refine_ls_hydrogen_treatment constr
_refine_ls_matrix_type full
_refine_ls_number_parameters 355
_refine_ls_number_reflns 6115
_refine_ls_number_restraints 74
_refine_ls_restrained_S_all 1.019
_refine_ls_R_factor_all 0.0605
_refine_ls_R_factor_gt 0.0430
_refine_ls_shift/su_max 0.002
_refine_ls_shift/su_mean 0.000
_refine_ls_structure_factor_coef Fsqd
_refine_ls_weighting_details 'calc w=1/[\s^2^(Fo^2^)+(0.0501P)^2^+43.0738P] where P=(Fo^2^+2Fc^2^)/3'
_refine_ls_weighting_scheme calc
_refine_ls_wR_factor_gt 0.1081
_refine_ls_wR_factor_ref 0.1140
_reflns_number_gt 4721
_reflns_number_total 6115
_reflns_threshold_expression >2sigma(I)
_cod_data_source_file b914879e.txt
_cod_data_source_block xb0600m
_cod_original_cell_volume 5093.9(10)
_cod_original_sg_symbol_H-M C2/c
_cod_database_code 7024320

loop_
_symmetry_equiv_pos_as_xyz
'x, y, z'
'-x, y, -z+1/2'
'x+1/2, y+1/2, z'
'-x+1/2, y+1/2, -z+1/2'
'-x, -y, -z'
'x, -y, z-1/2'
'-x+1/2, -y+1/2, -z'
'x+1/2, -y+1/2, z-1/2'

loop_
_atom_site_label
_atom_site_type_symbol
_atom_site_fract_x
_atom_site_fract_y
_atom_site_fract_z
_atom_site_U_iso_or_equiv
_atom_site_adp_type
_atom_site_occupancy
_atom_site_symmetry_multiplicity
_atom_site_calc_flag
_atom_site_refinement_flags
N5 N 0.8520(6) 0.0380(7) 0.8972(7) 0.099(3) Uani 1 1 d U
Dy1 Dy 0.691182(12) 0.145806(15) 0.497776(17) 0.02313(9) Uani 1 1 d .
O1 O 0.7241(3) 0.0042(3) 0.5147(3) 0.0517(13) Uani 1 1 d .
O2 O 0.7058(3) 0.0567(3) 0.6250(3) 0.0478(12) Uani 1 1 d .
O3 O 0.7215(2) -0.1317(3) 0.8780(3) 0.0420(11) Uani 1 1 d .
O4 O 0.7786(3) -0.2479(3) 0.9009(3) 0.0487(12) Uani 1 1 d .
O5 O 0.8358(3) -0.2531(4) 0.5614(5) 0.0739(18) Uani 1 1 d .
O6 O 0.8637(6) -0.3223(5) 0.6861(7) 0.127(4) Uani 1 1 d .
O7 O 0.8139(2) 0.1397(3) 0.5866(3) 0.0388(10) Uani 1 1 d .
O8 O 0.8745(2) 0.2532(3) 0.6112(3) 0.0373(10) Uani 1 1 d .
O11 O 0.5969(3) 0.0726(4) 0.3750(5) 0.0782(18) Uani 1 1 d .
O10 O 0.5864(4) 0.1617(5) 0.5111(6) 0.089(2) Uani 1 1 d .
O12 O 0.9104(6) -0.0720(9) 0.9717(8) 0.170(5) Uani 1 1 d U
C1 C 0.7227(3) -0.0009(4) 0.5905(4) 0.0356(13) Uani 1 1 d .
C2 C 0.7471(3) -0.0788(4) 0.6452(4) 0.0322(13) Uani 1 1 d .
C3 C 0.7393(3) -0.0946(3) 0.7242(4) 0.0286(12) Uani 1 1 d .
H3 H 0.7186 -0.0564 0.7443 0.034 Uiso 1 1 calc R
C4 C 0.7622(3) -0.1666(4) 0.7732(4) 0.0305(12) Uani 1 1 d .
C5 C 0.7943(3) -0.2228(4) 0.7443(5) 0.0388(14) Uani 1 1 d .
H5 H 0.8105 -0.2710 0.7768 0.047 Uiso 1 1 calc R
C6 C 0.8018(4) -0.2061(4) 0.6667(5) 0.0433(16) Uani 1 1 d .
C7 C 0.7779(4) -0.1356(4) 0.6159(5) 0.0387(15) Uani 1 1 d .
H7 H 0.7825 -0.1267 0.5626 0.046 Uiso 1 1 calc R
C8 C 0.7537(3) -0.1827(4) 0.8578(4) 0.0326(13) Uani 1 1 d .
C9 C 0.8700(3) 0.1805(4) 0.6242(4) 0.0305(12) Uani 1 1 d .
C10 C 1.0000 0.1773(5) 0.7500 0.0287(16) Uani 1 2 d S
H10 H 1.0000 0.2331 0.7500 0.034 Uiso 1 2 calc SR
C11 C 0.9376(3) 0.1364(3) 0.6899(4) 0.0279(12) Uani 1 1 d .
C12 C 0.9376(3) 0.0533(4) 0.6918(4) 0.0367(14) Uani 1 1 d .
H12 H 0.8960 0.0248 0.6543 0.044 Uiso 1 1 calc R
C13 C 1.0000 0.0137(5) 0.7500 0.041(2) Uani 1 2 d S
C14 C 0.5932(6) 0.0223(6) 0.3124(7) 0.085(3) Uani 1 1 d .
H14 H 0.6081 -0.0302 0.3314 0.103 Uiso 1 1 calc R
C15 C 0.5624(10) 0.1283(11) 0.1845(19) 0.222(12) Uani 1 1 d U
H15A H 0.5762 0.1673 0.2343 0.333 Uiso 1 1 calc R
H15B H 0.5137 0.1371 0.1366 0.333 Uiso 1 1 calc R
H15C H 0.5921 0.1334 0.1567 0.333 Uiso 1 1 calc R
C16 C 0.5598(10) -0.0232(12) 0.1566(13) 0.192(8) Uani 1 1 d U
H16A H 0.5629 -0.0750 0.1844 0.288 Uiso 1 1 calc R
H16B H 0.5958 -0.0188 0.1391 0.288 Uiso 1 1 calc R
H16C H 0.5139 -0.0170 0.1010 0.288 Uiso 1 1 calc R
C17 C 0.5613(5) 0.2223(8) 0.5292(7) 0.084(3) Uani 1 1 d .
H17 H 0.5854 0.2699 0.5349 0.101 Uiso 1 1 calc R
C18 C 0.4646(13) 0.1626(13) 0.529(2) 0.261(13) Uani 1 1 d U
H18A H 0.4319 0.1548 0.4624 0.392 Uiso 1 1 calc R
H18B H 0.4387 0.1713 0.5618 0.392 Uiso 1 1 calc R
H18C H 0.4940 0.1160 0.5545 0.392 Uiso 1 1 calc R
C19 C 0.4891(11) 0.3056(14) 0.566(2) 0.246(12) Uani 1 1 d U
H19A H 0.5284 0.3419 0.5867 0.370 Uiso 1 1 calc R
H19B H 0.4792 0.2980 0.6173 0.370 Uiso 1 1 calc R
H19C H 0.4480 0.3275 0.5121 0.370 Uiso 1 1 calc R
C20 C 0.8618(8) -0.0220(10) 0.9548(9) 0.110(4) Uani 1 1 d U
H20 H 0.8336 -0.0277 0.9827 0.132 Uiso 1 1 calc R
C21 C 0.7943(9) 0.0882(9) 0.8750(11) 0.137(5) Uani 1 1 d U
H21A H 0.7676 0.0670 0.9027 0.206 Uiso 1 1 calc R
H21B H 0.7643 0.0912 0.8071 0.206 Uiso 1 1 calc R
H21C H 0.8112 0.1408 0.9000 0.206 Uiso 1 1 calc R
C22 C 0.8917(11) 0.0495(15) 0.8537(13) 0.217(10) Uani 1 1 d U
H22A H 0.9164 0.0008 0.8569 0.325 Uiso 1 1 calc R
H22B H 0.9255 0.0916 0.8857 0.325 Uiso 1 1 calc R
H22C H 0.8610 0.0640 0.7883 0.325 Uiso 1 1 calc R
O9 O 1.0562(3) -0.1082(3) 0.7973(6) 0.098(3) Uani 1 1 d .
N1 N 0.8367(4) -0.2643(4) 0.6348(6) 0.0658(19) Uani 1 1 d .
N2 N 1.0000 -0.0742(5) 0.7500 0.065(3) Uani 1 2 d S
N3 N 0.5707(7) 0.0408(8) 0.2276(8) 0.135(4) Uani 1 1 d U
N4 N 0.5070(5) 0.2290(8) 0.5412(9) 0.121(4) Uani 1 1 d U

loop_
_atom_site_aniso_label
_atom_site_aniso_U_11
_atom_site_aniso_U_22
_atom_site_aniso_U_33
_atom_site_aniso_U_23
_atom_site_aniso_U_13
_atom_site_aniso_U_12
N5 0.117(8) 0.124(8) 0.071(6) -0.009(5) 0.057(6) -0.028(5)
Dy1 0.01851(13) 0.02735(14) 0.02062(13) 0.00108(11) 0.00760(10) 0.00136(10)
O1 0.089(4) 0.036(3) 0.034(2) 0.003(2) 0.033(3) -0.003(3)
O2 0.068(3) 0.041(3) 0.049(3) 0.017(2) 0.041(3) 0.015(2)
O3 0.042(3) 0.060(3) 0.029(2) -0.004(2) 0.021(2) -0.011(2)
O4 0.045(3) 0.053(3) 0.036(2) 0.017(2) 0.011(2) -0.008(2)
O5 0.079(4) 0.092(5) 0.077(4) -0.025(4) 0.059(4) 0.002(3)
O6 0.202(10) 0.082(5) 0.144(8) 0.037(6) 0.122(8) 0.084(6)
O7 0.0154(18) 0.045(3) 0.040(2) 0.003(2) 0.0025(18) 0.0018(17)
O8 0.029(2) 0.034(2) 0.037(2) 0.0112(19) 0.0086(19) 0.0060(17)
O11 0.062(4) 0.084(5) 0.073(4) -0.010(4) 0.022(3) -0.002(3)
O10 0.077(5) 0.099(5) 0.124(6) 0.019(5) 0.076(5) 0.007(4)
O12 0.126(9) 0.213(13) 0.142(9) 0.011(9) 0.045(8) 0.048(8)
C1 0.041(3) 0.035(3) 0.032(3) 0.004(3) 0.019(3) -0.002(3)
C2 0.036(3) 0.034(3) 0.029(3) 0.003(2) 0.018(3) 0.002(2)
C3 0.030(3) 0.031(3) 0.026(3) 0.003(2) 0.014(2) 0.002(2)
C4 0.032(3) 0.037(3) 0.021(3) 0.003(2) 0.012(2) -0.002(2)
C5 0.041(3) 0.034(3) 0.038(3) 0.007(3) 0.018(3) 0.004(3)
C6 0.046(4) 0.039(4) 0.051(4) -0.002(3) 0.029(3) 0.007(3)
C7 0.053(4) 0.040(4) 0.035(3) 0.003(3) 0.031(3) 0.000(3)
C8 0.031(3) 0.038(3) 0.024(3) 0.005(3) 0.010(2) -0.007(3)
C9 0.018(3) 0.040(3) 0.025(3) 0.002(2) 0.005(2) 0.006(2)
C10 0.018(4) 0.033(4) 0.029(4) 0.000 0.008(3) 0.000
C11 0.016(2) 0.031(3) 0.029(3) 0.000(2) 0.005(2) 0.000(2)
C12 0.021(3) 0.035(3) 0.042(3) -0.005(3) 0.007(3) -0.005(2)
C13 0.026(4) 0.032(5) 0.056(6) 0.000 0.015(4) 0.000
C14 0.103(8) 0.066(6) 0.059(6) -0.016(5) 0.019(6) -0.001(6)
C15 0.098(12) 0.143(11) 0.33(3) 0.026(13) 0.034(16) 0.024(11)
C16 0.178(18) 0.197(15) 0.164(17) -0.083(13) 0.058(14) -0.006(15)
C17 0.046(5) 0.116(9) 0.086(7) 0.009(7) 0.029(5) 0.022(6)
C18 0.23(2) 0.199(16) 0.52(4) -0.01(2) 0.31(3) -0.027(15)
C19 0.152(17) 0.240(17) 0.37(3) -0.11(2) 0.15(2) 0.016(16)
C20 0.100(9) 0.145(11) 0.083(8) 0.007(7) 0.045(7) -0.018(7)
C21 0.163(13) 0.101(10) 0.132(12) -0.040(8) 0.061(11) -0.008(8)
C22 0.223(19) 0.35(3) 0.159(15) -0.002(16) 0.158(16) -0.064(17)
O9 0.042(3) 0.033(3) 0.166(7) 0.009(4) 0.012(4) 0.011(3)
N1 0.075(5) 0.056(4) 0.082(5) -0.011(4) 0.050(4) 0.015(4)
N2 0.037(5) 0.040(5) 0.086(7) 0.000 0.008(5) 0.000
N3 0.124(9) 0.153(10) 0.071(7) -0.013(6) 0.007(6) 0.035(8)
N4 0.070(6) 0.158(10) 0.150(10) -0.026(8) 0.066(7) 0.006(6)

loop_
_atom_type_symbol
_atom_type_description
_atom_type_scat_dispersion_real
_atom_type_scat_dispersion_imag
_atom_type_scat_source
C C 0.0033 0.0016 'International Tables Vol C Tables 4.2.6.8 and 6.1.1.4'
H H 0.0000 0.0000 'International Tables Vol C Tables 4.2.6.8 and 6.1.1.4'
N N 0.0061 0.0033 'International Tables Vol C Tables 4.2.6.8 and 6.1.1.4'
O O 0.0106 0.0060 'International Tables Vol C Tables 4.2.6.8 and 6.1.1.4'
Dy Dy -0.1892 4.4098 'International Tables Vol C Tables 4.2.6.8 and 6.1.1.4'

loop_
_geom_angle_atom_site_label_1
_geom_angle_atom_site_label_2
_geom_angle_atom_site_label_3
_geom_angle
_geom_angle_site_symmetry_1
_geom_angle_site_symmetry_3
C20 N5 C22 123.4(16) . .
C20 N5 C21 116.5(12) . .
C22 N5 C21 119.9(15) . .
O4 Dy1 O7 76.00(16) 4_656 .
O4 Dy1 O8 80.29(17) 4_656 7_656
O7 Dy1 O8 125.43(15) . 7_656
O4 Dy1 O3 124.98(18) 4_656 6
O7 Dy1 O3 78.36(16) . 6
O8 Dy1 O3 76.46(16) 7_656 6
O4 Dy1 O11 145.7(2) 4_656 .
O7 Dy1 O11 138.3(2) . .
O8 Dy1 O11 77.9(2) 7_656 .
O3 Dy1 O11 74.7(2) 6 .
O4 Dy1 O10 78.2(2) 4_656 .
O7 Dy1 O10 142.8(2) . .
O8 Dy1 O10 75.0(2) 7_656 .
O3 Dy1 O10 138.8(2) 6 .
O11 Dy1 O10 70.8(3) . .
O4 Dy1 O2 89.80(18) 4_656 .
O7 Dy1 O2 79.89(17) . .
O8 Dy1 O2 148.46(15) 7_656 .
O3 Dy1 O2 131.85(16) 6 .
O11 Dy1 O2 95.1(2) . .
O10 Dy1 O2 73.7(2) . .
O4 Dy1 O1 135.10(16) 4_656 .
O7 Dy1 O1 72.89(17) . .
O8 Dy1 O1 144.56(16) 7_656 .
O3 Dy1 O1 78.98(16) 6 .
O11 Dy1 O1 71.2(2) . .
O10 Dy1 O1 109.5(2) . .
O2 Dy1 O1 53.62(15) . .
C1 O1 Dy1 91.5(4) . .
C1 O2 Dy1 91.9(4) . .
C8 O3 Dy1 125.1(4) . 6_556
C8 O4 Dy1 164.0(5) . 4_646
C9 O7 Dy1 144.6(4) . .
C9 O8 Dy1 139.5(4) . 7_656
C14 O11 Dy1 133.4(7) . .
C17 O10 Dy1 130.8(7) . .
O1 C1 O2 122.9(6) . .
O1 C1 C2 117.5(6) . .
O2 C1 C2 119.4(5) . .
C7 C2 C3 119.3(6) . .
C7 C2 C1 118.5(5) . .
C3 C2 C1 122.2(5) . .
C4 C3 C2 120.9(5) . .
C4 C3 H3 119.5 . .
C2 C3 H3 119.5 . .
C3 C4 C5 119.4(5) . .
C3 C4 C8 120.3(5) . .
C5 C4 C8 120.3(6) . .
C6 C5 C4 119.0(6) . .
C6 C5 H5 120.5 . .
C4 C5 H5 120.5 . .
C5 C6 C7 122.4(6) . .
C5 C6 N1 120.4(7) . .
C7 C6 N1 117.2(6) . .
C2 C7 C6 118.9(6) . .
C2 C7 H7 120.5 . .
C6 C7 H7 120.5 . .
O3 C8 O4 125.8(6) . .
O3 C8 C4 117.6(5) . .
O4 C8 C4 116.6(6) . .
O8 C9 O7 125.8(5) . .
O8 C9 C11 117.7(5) . .
O7 C9 C11 116.5(5) . .
C11 C10 C11 121.2(8) . 2_756
C11 C10 H10 119.4 . .
C11 C10 H10 119.4 2_756 .
C12 C11 C10 119.1(6) . .
C12 C11 C9 119.5(5) . .
C10 C11 C9 121.4(6) . .
C13 C12 C11 119.0(6) . .
C13 C12 H12 120.5 . .
C11 C12 H12 120.5 . .
C12 C13 C12 122.5(8) 2_756 .
C12 C13 N2 118.8(4) 2_756 .
C12 C13 N2 118.8(4) . .
N3 C14 O11 122.8(11) . .
N3 C14 H14 118.6 . .
O11 C14 H14 118.6 . .
N3 C15 H15A 109.5 . .
N3 C15 H15B 109.5 . .
H15A C15 H15B 109.5 . .
N3 C15 H15C 109.5 . .
H15A C15 H15C 109.5 . .
H15B C15 H15C 109.5 . .
N3 C16 H16A 109.5 . .
N3 C16 H16B 109.5 . .
H16A C16 H16B 109.5 . .
N3 C16 H16C 109.5 . .
H16A C16 H16C 109.5 . .
H16B C16 H16C 109.5 . .
O10 C17 N4 130.0(13) . .
O10 C17 H17 115.0 . .
N4 C17 H17 115.0 . .
N4 C18 H18A 109.5 . .
N4 C18 H18B 109.5 . .
H18A C18 H18B 109.5 . .
N4 C18 H18C 109.5 . .
H18A C18 H18C 109.5 . .
H18B C18 H18C 109.5 . .
N4 C19 H19A 109.5 . .
N4 C19 H19B 109.5 . .
H19A C19 H19B 109.5 . .
N4 C19 H19C 109.5 . .
H19A C19 H19C 109.5 . .
H19B C19 H19C 109.5 . .
O12 C20 N5 118.7(14) . .
O12 C20 H20 120.7 . .
N5 C20 H20 120.7 . .
N5 C21 H21A 109.5 . .
N5 C21 H21B 109.5 . .
H21A C21 H21B 109.5 . .
N5 C21 H21C 109.5 . .
H21A C21 H21C 109.5 . .
H21B C21 H21C 109.5 . .
N5 C22 H22A 109.5 . .
N5 C22 H22B 109.5 . .
H22A C22 H22B 109.5 . .
N5 C22 H22C 109.5 . .
H22A C22 H22C 109.5 . .
H22B C22 H22C 109.5 . .
O5 N1 O6 124.6(7) . .
O5 N1 C6 119.4(7) . .
O6 N1 C6 116.0(7) . .
O9 N2 O9 124.1(10) 2_756 .
O9 N2 C13 117.9(5) 2_756 .
O9 N2 C13 117.9(5) . .
C14 N3 C16 119.6(14) . .
C14 N3 C15 127.5(15) . .
C16 N3 C15 112.2(15) . .
C17 N4 C18 120.0(14) . .
C17 N4 C19 120.7(14) . .
C18 N4 C19 119.2(14) . .

loop_
_geom_bond_atom_site_label_1
_geom_bond_atom_site_label_2
_geom_bond_distance
_geom_bond_site_symmetry_2
N5 C20 1.313(16) .
N5 C22 1.374(15) .
N5 C21 1.397(17) .
Dy1 O4 2.279(4) 4_656
Dy1 O7 2.315(4) .
Dy1 O8 2.339(4) 7_656
Dy1 O3 2.354(4) 6
Dy1 O11 2.361(6) .
Dy1 O10 2.408(6) .
Dy1 O2 2.432(4) .
Dy1 O1 2.443(5) .
O1 C1 1.247(7) .
O2 C1 1.255(8) .
O3 C8 1.246(8) .
O3 Dy1 2.354(4) 6_556
O4 C8 1.260(8) .
O4 Dy1 2.279(4) 4_646
O5 N1 1.195(9) .
O6 N1 1.219(10) .
O7 C9 1.257(7) .
O8 C9 1.244(7) .
O8 Dy1 2.339(4) 7_656
O11 C14 1.289(11) .
O10 C17 1.252(12) .
O12 C20 1.263(16) .
C1 C2 1.512(8) .
C2 C7 1.375(8) .
C2 C3 1.399(8) .
C3 C4 1.387(8) .
C3 H3 0.9300 .
C4 C5 1.381(9) .
C4 C8 1.498(8) .
C5 C6 1.375(9) .
C5 H5 0.9300 .
C6 C7 1.381(9) .
C6 N1 1.477(9) .
C7 H7 0.9300 .
C9 C11 1.506(7) .
C10 C11 1.391(7) .
C10 C11 1.391(7) 2_756
C10 H10 0.9300 .
C11 C12 1.387(8) .
C12 C13 1.374(7) .
C12 H12 0.9300 .
C13 C12 1.374(7) 2_756
C13 N2 1.466(12) .
C14 N3 1.246(14) .
C14 H14 0.9300 .
C15 N3 1.59(2) .
C15 H15A 0.9600 .
C15 H15B 0.9600 .
C15 H15C 0.9600 .
C16 N3 1.501(18) .
C16 H16A 0.9600 .
C16 H16B 0.9600 .
C16 H16C 0.9600 .
C17 N4 1.294(12) .
C17 H17 0.9300 .
C18 N4 1.39(2) .
C18 H18A 0.9600 .
C18 H18B 0.9600 .
C18 H18C 0.9600 .
C19 N4 1.45(2) .
C19 H19A 0.9600 .
C19 H19B 0.9600 .
C19 H19C 0.9600 .
C20 H20 0.9300 .
C21 H21A 0.9600 .
C21 H21B 0.9600 .
C21 H21C 0.9600 .
C22 H22A 0.9600 .
C22 H22B 0.9600 .
C22 H22C 0.9600 .
O9 N2 1.210(7) .
N2 O9 1.210(7) 2_756
